data_7012823
loop_
_publ_author_name
'Reger, Daniel L.'
'Gardinier, James R.'
'Semeniuc, Radu F.'
'Smith, Mark D.'

_publ_section_title
;
 Silver complexes of 1,1',3,3'-tetrakis(pyrazol-1-yl)propane: the
 &#x201C;quadruple pyrazolyl embrace&#x201D; as a supramolecular
 synthonElectronic supplementary information (ESI) available: two
 possible representations of the coordination sphere about Ag(2a) in
 2&#x00B7;CH3CN. See http://www.rsc.org/suppdata/dt/b3/b301635h/
;
_journal_issue 9
_journal_name_full 'Dalton Transactions'
_journal_page_first 1712
_journal_paper_doi 10.1039/b301635h
_journal_year 2003
_chemical_formula_sum 'C36 H41 Ag3 N22 O9'
_chemical_formula_weight 1249.52
_chemical_name_systematic
; 
? 
;
_space_group_IT_number 15
_symmetry_cell_setting monoclinic
_symmetry_space_group_name_Hall '-C 2yc'
_symmetry_space_group_name_H-M 'C 1 2/c 1'
_atom_sites_solution_hydrogens geom
_atom_sites_solution_primary direct
_atom_sites_solution_secondary difmap
_audit_creation_method SHELXL-97
_cell_angle_alpha 90.00
_cell_angle_beta 94.9640(10)
_cell_angle_gamma 90.00
_cell_formula_units_Z 4
_cell_length_a 21.7230(15)
_cell_length_b 14.9693(10)
_cell_length_c 14.8892(10)
_cell_measurement_reflns_used 6032
_cell_measurement_temperature 150.0(2)
_cell_measurement_theta_max 25.022
_cell_measurement_theta_min 2.232
_cell_volume 4823.5(6)
_computing_cell_refinement 'SAINT+ NT V6.02a (Bruker, 1998)'
_computing_data_collection 'SMART NT V5.625 (Bruker, 2000)'
_computing_data_reduction 'SAINT+ NT V6.02a'
_computing_molecular_graphics 'SHELXTL V5.1 (Sheldrick, 1997)'
_computing_publication_material 'SHELXTL V5.1'
_computing_structure_refinement 'SHELXL-97 (Sheldrick, 1997)'
_computing_structure_solution 'SHELXS-97 (Sheldrick, 1990)'
_diffrn_ambient_temperature 150.0(2)
_diffrn_measured_fraction_theta_full 0.998
_diffrn_measured_fraction_theta_max 0.998
_diffrn_measurement_device_type 'Bruker SMART APEX CCD diffractometer'
_diffrn_measurement_method 'omega scans'
_diffrn_radiation_monochromator graphite
_diffrn_radiation_source 'sealed tube'
_diffrn_radiation_type MoK\a
_diffrn_radiation_wavelength 0.71073
_diffrn_reflns_av_R_equivalents 0.0300
_diffrn_reflns_av_sigmaI/netI 0.0284
_diffrn_reflns_limit_h_max 21
_diffrn_reflns_limit_h_min -25
_diffrn_reflns_limit_k_max 15
_diffrn_reflns_limit_k_min -17
_diffrn_reflns_limit_l_max 17
_diffrn_reflns_limit_l_min -17
_diffrn_reflns_number 16502
_diffrn_reflns_theta_full 25.04
_diffrn_reflns_theta_max 25.04
_diffrn_reflns_theta_min 1.65
_diffrn_standards_decay_% <1
_exptl_absorpt_coefficient_mu 1.281
_exptl_absorpt_correction_T_max 0.5816
_exptl_absorpt_correction_T_min 0.3502
_exptl_absorpt_correction_type multi-scan
_exptl_absorpt_process_details '(SADABS, Bruker, 1997)'
_exptl_crystal_colour colorless
_exptl_crystal_density_diffrn 1.721
_exptl_crystal_density_method 'not measured'
_exptl_crystal_description block
_exptl_crystal_F_000 2496
_exptl_crystal_size_max 0.52
_exptl_crystal_size_mid 0.48
_exptl_crystal_size_min 0.28
_refine_diff_density_max 0.718
_refine_diff_density_min -0.963
_refine_diff_density_rms 0.071
_refine_ls_extinction_coef 0.00033(8)
_refine_ls_extinction_expression Fc^*^=kFc[1+0.001xFc^2^\l^3^/sin(2\q)]^-1/4^
_refine_ls_extinction_method SHELXL
_refine_ls_goodness_of_fit_ref 1.027
_refine_ls_hydrogen_treatment mixed
_refine_ls_matrix_type full
_refine_ls_number_parameters 363
_refine_ls_number_reflns 4259
_refine_ls_number_restraints 9
_refine_ls_restrained_S_all 1.030
_refine_ls_R_factor_all 0.0446
_refine_ls_R_factor_gt 0.0374
_refine_ls_shift/su_max 0.001
_refine_ls_shift/su_mean 0.000
_refine_ls_structure_factor_coef Fsqd
_refine_ls_weighting_details 'calc w=1/[\s^2^(Fo^2^)+(0.0544P)^2^+5.5958P] where P=(Fo^2^+2Fc^2^)/3'
_refine_ls_weighting_scheme calc
_refine_ls_wR_factor_gt 0.0955
_refine_ls_wR_factor_ref 0.0987
_reflns_number_gt 3561
_reflns_number_total 4259
_reflns_threshold_expression >2sigma(I)
_cod_data_source_file b301635h.txt
_cod_data_source_block jg143iis
_cod_depositor_comments
;
The following automatic conversions were performed:
'_symmetry_cell_setting' value 'Monoclinic' changed to 'monoclinic'
according to '/home/saulius/struct/CIF-dictionaries/cif_core.dic'
dictionary named 'cif_core.dic' version 2.4.1 from 2010-06-29.

Automatic conversion script
Id: cif_fix_enum 1527 2010-12-29 10:47:43Z saulius 
;
_cod_original_sg_symbol_H-M C2/c
_cod_database_code 7012823

loop_
_symmetry_equiv_pos_as_xyz
'x, y, z'
'-x, y, -z+1/2'
'x+1/2, y+1/2, z'
'-x+1/2, y+1/2, -z+1/2'
'-x, -y, -z'
'x, -y, z-1/2'
'-x+1/2, -y+1/2, -z'
'x+1/2, -y+1/2, z-1/2'

loop_
_atom_site_label
_atom_site_type_symbol
_atom_site_fract_x
_atom_site_fract_y
_atom_site_fract_z
_atom_site_U_iso_or_equiv
_atom_site_adp_type
_atom_site_occupancy
_atom_site_symmetry_multiplicity
_atom_site_calc_flag
_atom_site_refinement_flags
_atom_site_disorder_assembly
_atom_site_disorder_group
Ag1 Ag 0.5000 0.45917(3) 0.7500 0.04567(16) Uani 1 2 d S . .
Ag2 Ag 0.685223(18) 0.12524(2) 0.63386(3) 0.07021(17) Uani 1 1 d . . .
C1 C 0.62215(14) 0.3988(2) 0.63445(19) 0.0272(6) Uani 1 1 d . . .
H1 H 0.6568 0.3876 0.5959 0.033 Uiso 1 1 calc R . .
C2 C 0.62359(14) 0.3239(2) 0.7040(2) 0.0290(7) Uani 1 1 d . . .
H2A H 0.5894 0.3332 0.7429 0.035 Uiso 1 1 calc R . .
H2B H 0.6162 0.2663 0.6723 0.035 Uiso 1 1 calc R . .
C3 C 0.68399(14) 0.3180(2) 0.7633(2) 0.0309(7) Uani 1 1 d . . .
H3 H 0.6875 0.3725 0.8022 0.037 Uiso 1 1 calc R . .
C11 C 0.55909(18) 0.3904(2) 0.4852(2) 0.0398(8) Uani 1 1 d . . .
H11 H 0.5917 0.3924 0.4467 0.048 Uiso 1 1 calc R . .
C12 C 0.4984(2) 0.3830(2) 0.4589(3) 0.0497(10) Uani 1 1 d . . .
H12 H 0.4796 0.3786 0.3990 0.060 Uiso 1 1 calc R . .
C13 C 0.46890(18) 0.3833(2) 0.5389(3) 0.0446(9) Uani 1 1 d . . .
H13 H 0.4254 0.3796 0.5416 0.053 Uiso 1 1 calc R . .
C21 C 0.67516(16) 0.5469(2) 0.6554(2) 0.0398(8) Uani 1 1 d . . .
H21 H 0.7064 0.5382 0.6154 0.048 Uiso 1 1 calc R . .
C22 C 0.66606(19) 0.6222(2) 0.7036(2) 0.0471(10) Uani 1 1 d . . .
H22 H 0.6893 0.6760 0.7045 0.057 Uiso 1 1 calc R . .
C23 C 0.61535(16) 0.6033(2) 0.7515(2) 0.0340(7) Uani 1 1 d . . .
H23 H 0.5981 0.6438 0.7915 0.041 Uiso 1 1 calc R . .
C31 C 0.68934(17) 0.2391(3) 0.9133(2) 0.0463(9) Uani 1 1 d . A .
H31 H 0.6977 0.2891 0.9516 0.056 Uiso 1 1 calc R . .
C32 C 0.6819(2) 0.1522(3) 0.9398(3) 0.0594(12) Uani 1 1 d . A .
H32 H 0.6841 0.1296 0.9996 0.071 Uiso 1 1 calc R . .
C33 C 0.67046(18) 0.1049(3) 0.8605(3) 0.0535(11) Uani 1 1 d . . .
H33 H 0.6633 0.0423 0.8579 0.064 Uiso 1 1 calc R A .
C41 C 0.79129(16) 0.3614(2) 0.7275(2) 0.0390(8) Uani 1 1 d . A .
H41 H 0.8008 0.4028 0.7752 0.047 Uiso 1 1 calc R . .
C42 C 0.82878(16) 0.3373(3) 0.6623(2) 0.0439(9) Uani 1 1 d . A .
H42 H 0.8693 0.3583 0.6551 0.053 Uiso 1 1 calc R . .
C43 C 0.79482(17) 0.2754(2) 0.6087(2) 0.0413(8) Uani 1 1 d . . .
H43 H 0.8095 0.2466 0.5578 0.050 Uiso 1 1 calc R A .
N11 N 0.50963(12) 0.38934(18) 0.61093(19) 0.0357(6) Uani 1 1 d . . .
N12 N 0.56531(12) 0.39464(16) 0.57609(16) 0.0286(6) Uani 1 1 d . . .
N21 N 0.59402(11) 0.52101(17) 0.73398(16) 0.0279(6) Uani 1 1 d . . .
N22 N 0.63199(11) 0.48709(17) 0.67429(15) 0.0254(5) Uani 1 1 d . . .
N31 N 0.67065(14) 0.1572(2) 0.7877(2) 0.0442(7) Uani 1 1 d . . .
N32 N 0.68255(12) 0.23971(19) 0.82243(18) 0.0353(6) Uani 1 1 d . . .
N41 N 0.73929(13) 0.26122(19) 0.63739(17) 0.0366(7) Uani 1 1 d . . .
N42 N 0.73806(12) 0.31496(17) 0.71098(17) 0.0316(6) Uani 1 1 d . . .
N1 N 0.78523(16) 0.0082(2) 0.56957(19) 0.0482(8) Uani 1 1 d . . .
O1 O 0.74777(19) -0.0065(2) 0.6275(2) 0.0848(12) Uani 1 1 d . . .
O2 O 0.78023(14) 0.07787(18) 0.52451(18) 0.0595(8) Uani 1 1 d . . .
O3 O 0.82625(15) -0.04669(19) 0.55827(19) 0.0613(8) Uani 1 1 d . . .
N2 N 0.5931(4) 0.0765(7) 0.5087(6) 0.063(2) Uani 0.50 1 d P A 1
O4 O 0.6251(3) 0.0252(4) 0.5605(6) 0.079(2) Uani 0.50 1 d P A 1
O5 O 0.5966(10) 0.1554(14) 0.5224(14) 0.075(5) Uani 0.50 1 d P A 1
O6 O 0.5617(4) 0.0440(5) 0.4421(5) 0.086(2) Uani 0.50 1 d P A 1
N51 N 0.5846(11) 0.137(2) 0.5387(17) 0.081(7) Uani 0.50 1 d P A 2
C51 C 0.5386(5) 0.1339(7) 0.5036(7) 0.066(3) Uani 0.50 1 d P A 2
C52 C 0.4751(5) 0.1371(8) 0.4585(9) 0.089(3) Uani 0.50 1 d P A 2
H52A H 0.4500 0.1784 0.4910 0.133 Uiso 0.50 1 calc PR A 2
H52B H 0.4568 0.0773 0.4585 0.133 Uiso 0.50 1 calc PR A 2
H52C H 0.4766 0.1577 0.3963 0.133 Uiso 0.50 1 calc PR A 2
N61 N 0.5000 0.2295(4) 0.2500 0.0856(18) Uani 1 2 d SD . 3
C61 C 0.4764(5) 0.2031(7) 0.3137(7) 0.072(3) Uani 0.50 1 d PD B 3
C62 C 0.4452(6) 0.1704(8) 0.3896(7) 0.087(3) Uani 0.50 1 d PD B 3
H62A H 0.4731 0.1750 0.4448 0.130 Uiso 0.50 1 calc PR B 3
H62B H 0.4333 0.1079 0.3792 0.130 Uiso 0.50 1 calc PR B 3
H62C H 0.4082 0.2064 0.3960 0.130 Uiso 0.50 1 calc PR B 3
N81 N 0.5421(8) 1.0086(10) 0.2984(11) 0.075 Uiso 0.25 1 d PD C 4
C81 C 0.5156(9) 0.9401(11) 0.3048(14) 0.075 Uiso 0.25 1 d PD . 4
C82 C 0.5049(10) 0.8468(10) 0.3258(14) 0.075 Uiso 0.25 1 d PD D 4
N82 N 0.4990(8) 0.8754(10) 0.2795(10) 0.075 Uiso 0.25 1 d PD . 5
C83 C 0.5194(7) 0.9442(11) 0.2555(16) 0.075 Uiso 0.25 1 d PD . 5
C84 C 0.5661(8) 1.0071(12) 0.2306(14) 0.075 Uiso 0.25 1 d PD E 5

loop_
_atom_site_aniso_label
_atom_site_aniso_U_11
_atom_site_aniso_U_22
_atom_site_aniso_U_33
_atom_site_aniso_U_23
_atom_site_aniso_U_13
_atom_site_aniso_U_12
Ag1 0.0351(2) 0.0415(2) 0.0640(3) 0.000 0.02497(19) 0.000
Ag2 0.0823(3) 0.0387(2) 0.0966(3) -0.01164(16) 0.0480(2) -0.00158(15)
C1 0.0257(16) 0.0293(16) 0.0265(15) -0.0010(12) 0.0028(12) 0.0040(13)
C2 0.0289(17) 0.0270(16) 0.0312(15) 0.0028(12) 0.0035(13) 0.0028(13)
C3 0.0295(17) 0.0312(17) 0.0326(16) 0.0068(13) 0.0061(13) 0.0059(13)
C11 0.054(2) 0.0336(18) 0.0297(16) 0.0014(14) -0.0077(16) -0.0017(16)
C12 0.063(3) 0.037(2) 0.044(2) 0.0044(16) -0.0230(19) -0.0047(18)
C13 0.035(2) 0.0322(19) 0.063(2) -0.0008(16) -0.0160(18) 0.0013(15)
C21 0.0332(19) 0.052(2) 0.0352(17) -0.0038(15) 0.0087(15) -0.0167(16)
C22 0.056(2) 0.045(2) 0.0410(19) -0.0095(16) 0.0077(18) -0.0246(18)
C23 0.039(2) 0.0320(18) 0.0303(16) -0.0048(13) -0.0008(14) -0.0023(14)
C31 0.040(2) 0.061(2) 0.0382(19) 0.0172(17) 0.0044(16) 0.0134(18)
C32 0.054(3) 0.071(3) 0.055(2) 0.035(2) 0.014(2) 0.021(2)
C33 0.045(2) 0.043(2) 0.075(3) 0.028(2) 0.020(2) 0.0125(18)
C41 0.0303(19) 0.042(2) 0.0451(19) 0.0055(15) 0.0030(15) 0.0043(15)
C42 0.0305(19) 0.050(2) 0.053(2) 0.0117(17) 0.0113(16) 0.0059(16)
C43 0.041(2) 0.042(2) 0.0434(19) 0.0113(16) 0.0164(16) 0.0134(16)
N11 0.0253(15) 0.0345(15) 0.0463(16) -0.0037(12) -0.0027(13) 0.0022(11)
N12 0.0308(15) 0.0253(13) 0.0287(13) -0.0016(10) -0.0039(11) 0.0017(11)
N21 0.0258(14) 0.0311(14) 0.0267(12) -0.0010(10) 0.0023(10) 0.0013(11)
N22 0.0220(13) 0.0301(14) 0.0240(12) 0.0021(10) 0.0010(10) 0.0000(10)
N31 0.0435(18) 0.0341(16) 0.0569(18) 0.0130(14) 0.0153(15) 0.0095(13)
N32 0.0317(15) 0.0378(16) 0.0368(15) 0.0120(12) 0.0055(12) 0.0102(12)
N41 0.0378(17) 0.0387(16) 0.0345(14) 0.0044(12) 0.0095(12) 0.0101(12)
N42 0.0268(14) 0.0332(15) 0.0352(14) 0.0078(11) 0.0042(11) 0.0100(11)
N1 0.075(2) 0.0391(18) 0.0311(15) -0.0015(13) 0.0076(15) 0.0112(17)
O1 0.155(3) 0.0480(18) 0.0610(18) 0.0146(14) 0.063(2) 0.022(2)
O2 0.083(2) 0.0453(16) 0.0545(16) 0.0181(13) 0.0323(15) 0.0188(14)
O3 0.072(2) 0.0518(17) 0.0585(17) -0.0065(13) -0.0054(15) 0.0226(15)
N2 0.064(6) 0.064(6) 0.065(6) -0.006(5) 0.019(5) -0.023(5)
O4 0.068(4) 0.051(4) 0.115(6) -0.021(4) -0.009(4) -0.003(3)
O5 0.092(12) 0.064(7) 0.072(7) -0.014(5) 0.028(6) -0.006(6)
O6 0.095(6) 0.083(5) 0.077(5) -0.010(4) -0.002(4) -0.022(4)
N51 0.043(8) 0.13(2) 0.070(11) -0.014(10) -0.005(8) -0.010(8)
C51 0.058(7) 0.071(7) 0.072(6) 0.005(5) 0.023(6) -0.011(5)
C52 0.064(7) 0.088(8) 0.111(9) 0.006(7) -0.005(6) -0.002(6)
N61 0.082(5) 0.077(4) 0.099(5) 0.000 0.016(4) 0.000
C61 0.070(7) 0.059(6) 0.084(7) 0.007(5) -0.008(5) -0.006(5)
C62 0.087(8) 0.071(7) 0.102(8) 0.022(6) 0.006(7) -0.011(6)

loop_
_atom_type_symbol
_atom_type_description
_atom_type_scat_dispersion_real
_atom_type_scat_dispersion_imag
_atom_type_scat_source
C C 0.0033 0.0016 'International Tables Vol C Tables 4.2.6.8 and 6.1.1.4'
H H 0.0000 0.0000 'International Tables Vol C Tables 4.2.6.8 and 6.1.1.4'
N N 0.0061 0.0033 'International Tables Vol C Tables 4.2.6.8 and 6.1.1.4'
O O 0.0106 0.0060 'International Tables Vol C Tables 4.2.6.8 and 6.1.1.4'
Ag Ag -0.8971 1.1015 'International Tables Vol C Tables 4.2.6.8 and 6.1.1.4'

loop_
_geom_angle_atom_site_label_1
_geom_angle_atom_site_label_2
_geom_angle_atom_site_label_3
_geom_angle
_geom_angle_site_symmetry_1
_geom_angle_site_symmetry_3
_geom_angle_publ_flag
N21 Ag1 N21 131.95(13) . 2_656 ?
N21 Ag1 N11 86.52(9) . . ?
N21 Ag1 N11 115.07(9) 2_656 . ?
N21 Ag1 N11 115.07(9) . 2_656 ?
N21 Ag1 N11 86.52(9) 2_656 2_656 ?
N11 Ag1 N11 127.06(14) . 2_656 ?
O4 Ag2 N41 150.5(2) . . ?
O4 Ag2 N31 119.2(2) . . ?
N41 Ag2 N31 84.98(10) . . ?
O4 Ag2 O1 74.7(2) . . ?
N41 Ag2 O1 115.41(12) . . ?
N31 Ag2 O1 108.96(10) . . ?
O4 Ag2 O5 53.1(5) . . ?
N41 Ag2 O5 102.4(4) . . ?
N31 Ag2 O5 116.5(4) . . ?
O1 Ag2 O5 122.3(5) . . ?
O4 Ag2 N51 46.9(8) . . ?
N41 Ag2 N51 111.4(7) . . ?
N31 Ag2 N51 110.3(7) . . ?
O1 Ag2 N51 120.1(8) . . ?
O5 Ag2 N51 10.7(8) . . ?
N12 C1 N22 111.7(2) . . ?
N12 C1 C2 110.0(2) . . ?
N22 C1 C2 113.4(2) . . ?
C3 C2 C1 113.8(2) . . ?
N42 C3 N32 110.7(2) . . ?
N42 C3 C2 112.7(2) . . ?
N32 C3 C2 109.4(3) . . ?
C12 C11 N12 107.8(3) . . ?
C11 C12 C13 105.1(3) . . ?
N11 C13 C12 111.4(3) . . ?
N22 C21 C22 107.8(3) . . ?
C21 C22 C23 105.1(3) . . ?
N21 C23 C22 111.4(3) . . ?
N32 C31 C32 106.8(4) . . ?
C31 C32 C33 104.9(3) . . ?
N31 C33 C32 112.3(4) . . ?
N42 C41 C42 106.6(3) . . ?
C41 C42 C43 105.3(3) . . ?
N41 C43 C42 111.9(3) . . ?
C13 N11 N12 104.3(3) . . ?
C13 N11 Ag1 129.6(2) . . ?
N12 N11 Ag1 117.48(19) . . ?
C11 N12 N11 111.4(3) . . ?
C11 N12 C1 127.6(3) . . ?
N11 N12 C1 120.9(2) . . ?
C23 N21 N22 104.6(2) . . ?
C23 N21 Ag1 131.0(2) . . ?
N22 N21 Ag1 121.13(18) . . ?
C21 N22 N21 111.2(3) . . ?
C21 N22 C1 126.9(3) . . ?
N21 N22 C1 121.9(2) . . ?
C33 N31 N32 103.8(3) . . ?
C33 N31 Ag2 132.1(3) . . ?
N32 N31 Ag2 120.76(19) . . ?
C31 N32 N31 112.1(3) . . ?
C31 N32 C3 127.0(3) . . ?
N31 N32 C3 120.8(3) . . ?
C43 N41 N42 104.2(3) . . ?
C43 N41 Ag2 126.6(2) . . ?
N42 N41 Ag2 119.05(18) . . ?
C41 N42 N41 112.0(3) . . ?
C41 N42 C3 126.8(3) . . ?
N41 N42 C3 121.2(3) . . ?
O3 N1 O2 121.1(3) . . ?
O3 N1 O1 119.7(3) . . ?
O2 N1 O1 119.2(3) . . ?
N1 O1 Ag2 106.6(2) . . ?
O5 N2 O6 122.6(14) . . ?
O5 N2 O4 118.3(13) . . ?
O6 N2 O4 119.0(10) . . ?
N2 O4 Ag2 99.3(6) . . ?
N2 O5 Ag2 88.2(13) . . ?
C51 N51 Ag2 172(2) . . ?
N51 C51 C52 176(2) . . ?
C61 N61 C61 140.9(12) 2_655 . ?
N61 C61 C62 177.8(10) . . ?
N81 C81 C82 159.6(18) . . ?
N81 C81 C81 94.5(15) . 2_655 ?
C82 C81 C81 98.5(11) . 2_655 ?
N82 N82 C83 69.5(15) 2_655 . ?
N82 N82 C83 67.2(13) 2_655 2_655 ?
C83 N82 C83 41.3(16) . 2_655 ?
C83 C83 N82 70.5(14) 2_655 . ?
C83 C83 N82 68.2(15) 2_655 2_655 ?
N82 C83 N82 43.3(15) . 2_655 ?
C83 C83 C84 131(2) 2_655 . ?
N82 C83 C84 157.5(16) . . ?
N82 C83 C84 131(2) 2_655 . ?

loop_
_geom_bond_atom_site_label_1
_geom_bond_atom_site_label_2
_geom_bond_distance
_geom_bond_site_symmetry_2
_geom_bond_publ_flag
Ag1 N21 2.274(2) . ?
Ag1 N21 2.274(2) 2_656 ?
Ag1 N11 2.345(3) . ?
Ag1 N11 2.345(3) 2_656 ?
Ag2 O4 2.213(6) . ?
Ag2 N41 2.348(3) . ?
Ag2 N31 2.388(3) . ?
Ag2 O1 2.401(3) . ?
Ag2 O5 2.47(2) . ?
Ag2 N51 2.51(2) . ?
C1 N12 1.448(4) . ?
C1 N22 1.457(4) . ?
C1 C2 1.525(4) . ?
C2 C3 1.519(4) . ?
C3 N42 1.465(4) . ?
C3 N32 1.468(4) . ?
C11 C12 1.348(6) . ?
C11 N12 1.349(4) . ?
C12 C13 1.400(6) . ?
C13 N11 1.333(4) . ?
C21 N22 1.344(4) . ?
C21 C22 1.359(5) . ?
C22 C23 1.391(5) . ?
C23 N21 1.333(4) . ?
C31 N32 1.348(4) . ?
C31 C32 1.372(6) . ?
C32 C33 1.381(6) . ?
C33 N31 1.337(5) . ?
C41 N42 1.354(4) . ?
C41 C42 1.369(5) . ?
C42 C43 1.392(5) . ?
C43 N41 1.331(4) . ?
N11 N12 1.359(4) . ?
N21 N22 1.362(3) . ?
N31 N32 1.355(4) . ?
N41 N42 1.361(4) . ?
N1 O3 1.234(4) . ?
N1 O2 1.240(4) . ?
N1 O1 1.255(4) . ?
N2 O5 1.20(3) . ?
N2 O6 1.253(11) . ?
N2 O4 1.254(11) . ?
N51 C51 1.09(3) . ?
C51 C52 1.481(16) . ?
N61 C61 1.185(10) 2_655 ?
N61 C61 1.185(10) . ?
C61 C62 1.451(12) . ?
N81 C81 1.183(11) . ?
C81 C82 1.454(13) . ?
C81 C81 1.71(4) 2_655 ?
N82 N82 0.88(3) 2_655 ?
N82 C83 1.188(11) . ?
N82 C83 1.21(2) 2_655 ?
C83 C83 0.85(3) 2_655 ?
C83 N82 1.21(2) 2_655 ?
C83 C84 1.455(13) . ?

loop_
_geom_torsion_atom_site_label_1
_geom_torsion_atom_site_label_2
_geom_torsion_atom_site_label_3
_geom_torsion_atom_site_label_4
_geom_torsion
_geom_torsion_site_symmetry_1
_geom_torsion_site_symmetry_2
_geom_torsion_site_symmetry_3
_geom_torsion_site_symmetry_4
_geom_torsion_publ_flag
N12 C1 C2 C3 175.0(2) . . . . ?
N22 C1 C2 C3 -59.0(3) . . . . ?
C1 C2 C3 N42 -51.7(3) . . . . ?
C1 C2 C3 N32 -175.3(2) . . . . ?
N12 C11 C12 C13 0.1(4) . . . . ?
C11 C12 C13 N11 -0.8(4) . . . . ?
N22 C21 C22 C23 -0.1(4) . . . . ?
C21 C22 C23 N21 -0.1(4) . . . . ?
N32 C31 C32 C33 -0.2(4) . . . . ?
C31 C32 C33 N31 0.1(5) . . . . ?
N42 C41 C42 C43 -0.2(4) . . . . ?
C41 C42 C43 N41 0.3(4) . . . . ?
C12 C13 N11 N12 1.1(4) . . . . ?
C12 C13 N11 Ag1 147.1(3) . . . . ?
N21 Ag1 N11 C13 -132.7(3) . . . . ?
N21 Ag1 N11 C13 2.6(3) 2_656 . . . ?
N11 Ag1 N11 C13 108.2(3) 2_656 . . . ?
N21 Ag1 N11 N12 9.7(2) . . . . ?
N21 Ag1 N11 N12 145.0(2) 2_656 . . . ?
N11 Ag1 N11 N12 -109.4(2) 2_656 . . . ?
C12 C11 N12 N11 0.5(4) . . . . ?
C12 C11 N12 C1 176.9(3) . . . . ?
C13 N11 N12 C11 -1.0(3) . . . . ?
Ag1 N11 N12 C11 -151.9(2) . . . . ?
C13 N11 N12 C1 -177.7(3) . . . . ?
Ag1 N11 N12 C1 31.4(3) . . . . ?
N22 C1 N12 C11 107.6(3) . . . . ?
C2 C1 N12 C11 -125.5(3) . . . . ?
N22 C1 N12 N11 -76.3(3) . . . . ?
C2 C1 N12 N11 50.6(3) . . . . ?
C22 C23 N21 N22 0.2(4) . . . . ?
C22 C23 N21 Ag1 -158.8(2) . . . . ?
N21 Ag1 N21 C23 17.8(2) 2_656 . . . ?
N11 Ag1 N21 C23 138.9(3) . . . . ?
N11 Ag1 N21 C23 -91.5(3) 2_656 . . . ?
N21 Ag1 N21 N22 -138.2(2) 2_656 . . . ?
N11 Ag1 N21 N22 -17.2(2) . . . . ?
N11 Ag1 N21 N22 112.5(2) 2_656 . . . ?
C22 C21 N22 N21 0.3(4) . . . . ?
C22 C21 N22 C1 176.6(3) . . . . ?
C23 N21 N22 C21 -0.3(3) . . . . ?
Ag1 N21 N22 C21 161.3(2) . . . . ?
C23 N21 N22 C1 -176.9(3) . . . . ?
Ag1 N21 N22 C1 -15.3(3) . . . . ?
N12 C1 N22 C21 -110.0(3) . . . . ?
C2 C1 N22 C21 124.9(3) . . . . ?
N12 C1 N22 N21 66.0(3) . . . . ?
C2 C1 N22 N21 -59.1(3) . . . . ?
C32 C33 N31 N32 0.0(4) . . . . ?
C32 C33 N31 Ag2 158.7(3) . . . . ?
O4 Ag2 N31 C33 55.6(4) . . . . ?
N41 Ag2 N31 C33 -142.2(4) . . . . ?
O1 Ag2 N31 C33 -27.1(4) . . . . ?
O5 Ag2 N31 C33 116.3(6) . . . . ?
N51 Ag2 N31 C33 106.8(8) . . . . ?
O4 Ag2 N31 N32 -148.7(3) . . . . ?
N41 Ag2 N31 N32 13.5(2) . . . . ?
O1 Ag2 N31 N32 128.6(2) . . . . ?
O5 Ag2 N31 N32 -87.9(5) . . . . ?
N51 Ag2 N31 N32 -97.5(8) . . . . ?
C32 C31 N32 N31 0.3(4) . . . . ?
C32 C31 N32 C3 177.2(3) . . . . ?
C33 N31 N32 C31 -0.2(4) . . . . ?
Ag2 N31 N32 C31 -161.9(2) . . . . ?
C33 N31 N32 C3 -177.4(3) . . . . ?
Ag2 N31 N32 C3 21.0(4) . . . . ?
N42 C3 N32 C31 113.4(3) . . . . ?
C2 C3 N32 C31 -121.8(3) . . . . ?
N42 C3 N32 N31 -69.9(4) . . . . ?
C2 C3 N32 N31 54.9(4) . . . . ?
C42 C43 N41 N42 -0.3(4) . . . . ?
C42 C43 N41 Ag2 -144.6(2) . . . . ?
O4 Ag2 N41 C43 -81.8(5) . . . . ?
N31 Ag2 N41 C43 131.2(3) . . . . ?
O1 Ag2 N41 C43 22.6(3) . . . . ?
O5 Ag2 N41 C43 -112.7(5) . . . . ?
N51 Ag2 N41 C43 -118.9(7) . . . . ?
O4 Ag2 N41 N42 138.6(4) . . . . ?
N31 Ag2 N41 N42 -8.4(2) . . . . ?
O1 Ag2 N41 N42 -117.1(2) . . . . ?
O5 Ag2 N41 N42 107.7(5) . . . . ?
N51 Ag2 N41 N42 101.4(7) . . . . ?
C42 C41 N42 N41 0.0(4) . . . . ?
C42 C41 N42 C3 179.5(3) . . . . ?
C43 N41 N42 C41 0.2(3) . . . . ?
Ag2 N41 N42 C41 147.7(2) . . . . ?
C43 N41 N42 C3 -179.3(3) . . . . ?
Ag2 N41 N42 C3 -31.8(3) . . . . ?
N32 C3 N42 C41 -101.6(4) . . . . ?
C2 C3 N42 C41 135.4(3) . . . . ?
N32 C3 N42 N41 77.8(3) . . . . ?
C2 C3 N42 N41 -45.2(4) . . . . ?
O3 N1 O1 Ag2 174.2(3) . . . . ?
O2 N1 O1 Ag2 -5.9(4) . . . . ?
O4 Ag2 O1 N1 105.4(4) . . . . ?
N41 Ag2 O1 N1 -45.0(3) . . . . ?
N31 Ag2 O1 N1 -138.5(3) . . . . ?
O5 Ag2 O1 N1 80.6(5) . . . . ?
N51 Ag2 O1 N1 92.9(7) . . . . ?
O5 N2 O4 Ag2 -11.2(13) . . . . ?
O6 N2 O4 Ag2 164.9(7) . . . . ?
N41 Ag2 O4 N2 -32.8(8) . . . . ?
N31 Ag2 O4 N2 108.8(6) . . . . ?
O1 Ag2 O4 N2 -147.7(6) . . . . ?
O5 Ag2 O4 N2 6.0(7) . . . . ?
N51 Ag2 O4 N2 17.4(9) . . . . ?
O6 N2 O5 Ag2 -166.1(9) . . . . ?
O4 N2 O5 Ag2 9.9(11) . . . . ?
O4 Ag2 O5 N2 -6.2(7) . . . . ?
N41 Ag2 O5 N2 155.4(8) . . . . ?
N31 Ag2 O5 N2 -114.0(9) . . . . ?
O1 Ag2 O5 N2 24.2(11) . . . . ?
N51 Ag2 O5 N2 -57(6) . . . . ?
O4 Ag2 N51 C51 52(18) . . . . ?
N41 Ag2 N51 C51 -152(18) . . . . ?
N31 Ag2 N51 C51 -60(18) . . . . ?
O1 Ag2 N51 C51 68(18) . . . . ?
O5 Ag2 N51 C51 173(24) . . . . ?
Ag2 N51 C51 C52 112(25) . . . . ?
C61 N61 C61 C62 -86(29) 2_655 . . . ?
N82 N82 C83 C83 78(3) 2_655 . . 2_655 ?
C83 N82 C83 N82 -78(3) 2_655 . . 2_655 ?
N82 N82 C83 C84 -86(7) 2_655 . . . ?
C83 N82 C83 C84 -164(8) 2_655 . . . ?
